data_2209815
loop_
_publ_author_name
'Sokolov, Andrey V.'
'Vologzhanina, Anna V.'
'Purygin, Petr P.'

_publ_section_title
;
 1<i>H</i>-Benzimidazole-1-carbohydrazonamide
;
_journal_coeditor_code CV2070
_journal_issue 8
_journal_name_full 'Acta Crystallographica Section E'
_journal_page_first o3209
_journal_page_last o3210
_journal_paper_doi 10.1107/S1600536806024949
_journal_volume 62
_journal_year 2006
_chemical_formula_iupac 'C8 H9 N5'
_chemical_formula_moiety 'C8 H9 N5'
_chemical_formula_sum 'C8 H9 N5'
_chemical_formula_weight 175.20
_chemical_melting_point 436
_chemical_name_systematic
;
1H-Benzimidazole-1-carbohydrazonamide
;
_space_group_IT_number 14
_symmetry_cell_setting monoclinic
_symmetry_space_group_name_Hall '-P 2ybc'
_symmetry_space_group_name_H-M 'P 1 21/c 1'
_atom_sites_solution_hydrogens geom
_atom_sites_solution_primary direct
_atom_sites_solution_secondary difmap
_audit_creation_method SHELXL-97
_cell_angle_alpha 90.00
_cell_angle_beta 94.25(3)
_cell_angle_gamma 90.00
_cell_formula_units_Z 4
_cell_length_a 7.3890(15)
_cell_length_b 8.1520(16)
_cell_length_c 13.660(3)
_cell_measurement_reflns_used 24
_cell_measurement_temperature 293(2)
_cell_measurement_theta_max 14
_cell_measurement_theta_min 12
_cell_volume 820.5(3)
_computing_cell_refinement P3/PC
_computing_data_collection 'P3/PC (Siemens, 1989)'
_computing_data_reduction 'XDISK (Siemens, 1989)'
_computing_molecular_graphics 'SHELXTL and TOPOS (Blatov <i>et al.</i>,  1999)'
_computing_publication_material SHELXTL
_computing_structure_refinement SHELXTL
_computing_structure_solution 'SHELXTL (Sheldrick, 1998)'
_diffrn_ambient_temperature 293(2)
_diffrn_measured_fraction_theta_full 0.992
_diffrn_measured_fraction_theta_max 0.992
_diffrn_measurement_device_type 'Siemens P3/PC'
_diffrn_measurement_method \w/2\q
_diffrn_radiation_monochromator graphite
_diffrn_radiation_source 'fine-focus sealed tube'
_diffrn_radiation_type MoK\a
_diffrn_radiation_wavelength 0.71073
_diffrn_reflns_av_R_equivalents 0.0246
_diffrn_reflns_av_sigmaI/netI 0.0238
_diffrn_reflns_limit_h_max 0
_diffrn_reflns_limit_h_min -9
_diffrn_reflns_limit_k_max 0
_diffrn_reflns_limit_k_min -10
_diffrn_reflns_limit_l_max 17
_diffrn_reflns_limit_l_min -17
_diffrn_reflns_number 1929
_diffrn_reflns_theta_full 27.07
_diffrn_reflns_theta_max 27.07
_diffrn_reflns_theta_min 2.99
_diffrn_standards_decay_% 2
_diffrn_standards_interval_count 98
_diffrn_standards_number 2
_exptl_absorpt_coefficient_mu 0.095
_exptl_absorpt_correction_type none
_exptl_crystal_colour colourless
_exptl_crystal_density_diffrn 1.418
_exptl_crystal_density_method 'not measured'
_exptl_crystal_description prism
_exptl_crystal_F_000 368
_exptl_crystal_size_max 0.60
_exptl_crystal_size_mid 0.20
_exptl_crystal_size_min 0.20
_refine_diff_density_max 0.348
_refine_diff_density_min -0.207
_refine_ls_extinction_method none
_refine_ls_goodness_of_fit_ref 1.096
_refine_ls_hydrogen_treatment constr
_refine_ls_matrix_type full
_refine_ls_number_parameters 118
_refine_ls_number_reflns 1795
_refine_ls_number_restraints 0
_refine_ls_restrained_S_all 1.096
_refine_ls_R_factor_all 0.0591
_refine_ls_R_factor_gt 0.0464
_refine_ls_shift/su_max 0.011
_refine_ls_shift/su_mean 0.002
_refine_ls_structure_factor_coef Fsqd
_refine_ls_weighting_details 'calc w=1/[\s^2^(Fo^2^)+(0.0798P)^2^+0.29P] where P=(Fo^2^+2Fc^2^)/3'
_refine_ls_weighting_scheme calc
_refine_ls_wR_factor_gt 0.1392
_refine_ls_wR_factor_ref 0.1430
_reflns_number_gt 1448
_reflns_number_total 1795
_reflns_threshold_expression I>2\s(I)
_cod_data_source_file cv2070.cif
_cod_data_source_block I
_cod_original_sg_symbol_H-M 'P 21/c'
_cod_database_code 2209815
_cod_database_fobs_code 2209815

loop_
_symmetry_equiv_pos_as_xyz
'x, y, z'
'-x, y+1/2, -z+1/2'
'-x, -y, -z'
'x, -y-1/2, z-1/2'

loop_
_atom_site_type_symbol
_atom_site_label
_atom_site_fract_x
_atom_site_fract_y
_atom_site_fract_z
_atom_site_U_iso_or_equiv
_atom_site_adp_type
_atom_site_calc_flag
_atom_site_refinement_flags
_atom_site_occupancy
C C1 0.5500(2) 0.2281(2) 0.84344(12) 0.0312(4) Uani d . 1
H H1 0.5492 0.1155 0.8323 0.037 Uiso calc R 1
C C2 0.3657(3) 0.6150(2) 0.88709(14) 0.0389(4) Uani d . 1
H H2 0.2400 0.6127 0.8884 0.047 Uiso calc R 1
C C3 0.4624(3) 0.7586(2) 0.90254(15) 0.0439(5) Uani d . 1
H H3 0.4001 0.8548 0.9144 0.053 Uiso calc R 1
C C4 0.6499(3) 0.7638(2) 0.90088(14) 0.0403(4) Uani d . 1
H H4 0.7096 0.8634 0.9111 0.048 Uiso calc R 1
C C5 0.7503(2) 0.6246(2) 0.88436(13) 0.0345(4) Uani d . 1
H H5 0.8761 0.6275 0.8841 0.041 Uiso calc R 1
C C6 0.6522(2) 0.4800(2) 0.86810(11) 0.0273(4) Uani d . 1
C C7 0.4643(2) 0.4729(2) 0.86939(12) 0.0302(4) Uani d . 1
C C8 0.8842(2) 0.2563(2) 0.84960(11) 0.0266(4) Uani d . 1
N N1 0.70550(17) 0.31878(17) 0.85135(10) 0.0277(3) Uani d . 1
N N2 0.40322(19) 0.31221(19) 0.85282(11) 0.0342(4) Uani d . 1
N N3 1.09102(19) 0.05532(18) 0.88904(11) 0.0334(4) Uani d . 1
H H6 1.1870 0.1235 0.8905 0.040 Uiso d R 1
H H7 1.1114 -0.0137 0.9401 0.040 Uiso d R 1
N N4 0.91930(19) 0.12857(16) 0.90246(10) 0.0292(3) Uani d . 1
N N5 0.9939(2) 0.3400(2) 0.79285(12) 0.0405(4) Uani d . 1
H H8 1.1134 0.3179 0.7945 0.049 Uiso d R 1
H H9 0.9430 0.4070 0.7462 0.049 Uiso d R 1

loop_
_atom_site_aniso_label
_atom_site_aniso_U_11
_atom_site_aniso_U_22
_atom_site_aniso_U_33
_atom_site_aniso_U_12
_atom_site_aniso_U_13
_atom_site_aniso_U_23
C1 0.0279(8) 0.0313(9) 0.0343(8) -0.0033(6) 0.0022(6) 0.0014(7)
C2 0.0315(9) 0.0451(11) 0.0408(9) 0.0109(8) 0.0071(7) 0.0018(8)
C3 0.0537(12) 0.0339(10) 0.0445(10) 0.0143(9) 0.0052(9) -0.0022(8)
C4 0.0506(11) 0.0289(9) 0.0411(10) 0.0001(8) 0.0010(8) -0.0022(7)
C5 0.0348(9) 0.0301(9) 0.0384(9) -0.0029(7) 0.0014(7) 0.0006(7)
C6 0.0283(8) 0.0278(8) 0.0261(7) 0.0037(6) 0.0029(6) 0.0032(6)
C7 0.0285(8) 0.0338(9) 0.0281(8) 0.0014(6) 0.0020(6) 0.0038(6)
C8 0.0249(8) 0.0267(8) 0.0282(7) -0.0010(6) 0.0024(6) -0.0012(6)
N1 0.0257(7) 0.0249(7) 0.0325(7) 0.0001(5) 0.0029(5) 0.0014(5)
N2 0.0268(7) 0.0389(8) 0.0368(8) -0.0026(6) 0.0030(5) 0.0017(6)
N3 0.0296(7) 0.0288(7) 0.0417(8) 0.0044(6) 0.0023(6) 0.0029(6)
N4 0.0270(7) 0.0263(7) 0.0345(7) 0.0022(5) 0.0037(5) 0.0010(5)
N5 0.0286(7) 0.0449(9) 0.0490(9) 0.0053(6) 0.0099(6) 0.0185(7)

loop_
_atom_type_symbol
_atom_type_description
_atom_type_scat_dispersion_real
_atom_type_scat_dispersion_imag
_atom_type_scat_source
C C 0.0033 0.0016 'International Tables Vol C Tables 4.2.6.8 and 6.1.1.4'
H H 0.0000 0.0000 'International Tables Vol C Tables 4.2.6.8 and 6.1.1.4'
N N 0.0061 0.0033 'International Tables Vol C Tables 4.2.6.8 and 6.1.1.4'

loop_
_geom_angle_atom_site_label_1
_geom_angle_atom_site_label_2
_geom_angle_atom_site_label_3
_geom_angle
_geom_angle_publ_flag
N2 C1 N1 114.27(16) no
N2 C1 H1 122.9 no
N1 C1 H1 122.9 no
C3 C2 C7 117.28(17) no
C3 C2 H2 121.4 no
C7 C2 H2 121.4 no
C2 C3 C4 121.99(17) no
C2 C3 H3 119.0 no
C4 C3 H3 119.0 no
C5 C4 C3 121.74(18) no
C5 C4 H4 119.1 no
C3 C4 H4 119.1 no
C4 C5 C6 116.15(17) no
C4 C5 H5 121.9 no
C6 C5 H5 121.9 no
C7 C6 N1 104.92(14) no
C7 C6 C5 122.76(15) no
N1 C6 C5 132.29(15) no
C6 C7 N2 110.31(14) no
C6 C7 C2 120.08(16) no
N2 C7 C2 129.60(16) no
N4 C8 N5 129.02(16) no
N4 C8 N1 115.61(14) no
N5 C8 N1 115.36(14) no
C1 N1 C6 106.07(13) no
C1 N1 C8 125.74(14) no
C6 N1 C8 128.04(14) no
C1 N2 C7 104.42(14) no
N4 N3 H6 116.5 no
N4 N3 H7 105.2 no
H6 N3 H7 106.4 no
C8 N4 N3 114.35(13) no
C8 N5 H8 121.0 no
C8 N5 H9 118.5 no
H8 N5 H9 119.8 no

loop_
_geom_bond_atom_site_label_1
_geom_bond_atom_site_label_2
_geom_bond_distance
_geom_bond_publ_flag
C1 N2 1.297(2) no
C1 N1 1.364(2) no
C1 H1 0.9300 no
C2 C3 1.380(3) no
C2 C7 1.399(2) no
C2 H2 0.9300 no
C3 C4 1.388(3) no
C3 H3 0.9300 no
C4 C5 1.383(3) no
C4 H4 0.9300 no
C5 C6 1.394(2) no
C5 H5 0.9300 no
C6 C7 1.391(2) no
C6 N1 1.395(2) no
C7 N2 1.398(2) no
C8 N4 1.282(2) no
C8 N5 1.348(2) no
C8 N1 1.417(2) no
N3 N4 1.4264(19) no
N3 H6 0.9000 no
N3 H7 0.9000 no
N5 H8 0.9000 no
N5 H9 0.9000 no

loop_
_geom_hbond_atom_site_label_D
_geom_hbond_atom_site_label_H
_geom_hbond_atom_site_label_A
_geom_hbond_site_symmetry_A
_geom_hbond_distance_DH
_geom_hbond_distance_HA
_geom_hbond_distance_DA
_geom_hbond_angle_DHA
_geom_hbond_publ_flag
N3 H6 N2 1_655 0.90 2.30 3.181(2) 165 y
N3 H7 N4 3_757 0.90 2.37 3.224(2) 158 y
N5 H9 N3 2_756 0.90 2.21 3.069(2) 160 y
N5 H8 N2 1_655 0.90 2.23 3.083(2) 158 y

loop_
_geom_torsion_atom_site_label_1
_geom_torsion_atom_site_label_2
_geom_torsion_atom_site_label_3
_geom_torsion_atom_site_label_4
_geom_torsion
_geom_torsion_publ_flag
C7 C2 C3 C4 0.0(3) no
C2 C3 C4 C5 -0.5(3) no
C3 C4 C5 C6 0.9(3) no
C4 C5 C6 C7 -0.8(3) no
C4 C5 C6 N1 -178.44(17) no
N1 C6 C7 N2 -0.64(18) no
C5 C6 C7 N2 -178.82(15) no
N1 C6 C7 C2 178.49(15) no
C5 C6 C7 C2 0.3(3) no
C3 C2 C7 C6 0.1(3) no
C3 C2 C7 N2 179.08(17) no
N2 C1 N1 C6 0.21(19) no
N2 C1 N1 C8 176.18(14) no
C7 C6 N1 C1 0.27(17) no
C5 C6 N1 C1 178.21(17) no
C7 C6 N1 C8 -175.57(14) no
C5 C6 N1 C8 2.4(3) no
N4 C8 N1 C1 -45.4(2) no
N5 C8 N1 C1 134.90(17) no
N4 C8 N1 C6 129.67(17) no
N5 C8 N1 C6 -50.0(2) no
N1 C1 N2 C7 -0.59(19) no
C6 C7 N2 C1 0.76(18) no
C2 C7 N2 C1 -178.27(18) no
N5 C8 N4 N3 -8.5(3) no
N1 C8 N4 N3 171.87(13) no

loop_
_cod_related_entry_id
_cod_related_entry_database
_cod_related_entry_code
1 ChemSpider 21127772
